data_7153898
loop_
_publ_author_name
'Weber, Anna K.'
'Schachtner, Josef'
'Fichtler, Robert'
'Leermann, Timo M.'
'Neud\"orfl, J\"org M'
'Jacobi von Wangelin, Axel'

_publ_section_title
;
 Modular synthesis of cyclic cis- and trans-1,2-diamine derivatives.
;
_journal_issue 28
_journal_name_full 'Organic &amp; biomolecular chemistry'
_journal_page_first 5267
_journal_page_last 5277
_journal_paper_doi 10.1039/c4ob00913d
_journal_volume 12
_journal_year 2014
_chemical_absolute_configuration unk
_chemical_formula_moiety 'C37 H34 Cl2 F12 N2 O3 Si'
_chemical_formula_sum 'C37 H34 Cl2 F12 N2 O3 Si'
_chemical_formula_weight 881.65
_chemical_name_systematic
; 
 ? 
;
_space_group_IT_number 20
_symmetry_cell_setting orthorhombic
_symmetry_space_group_name_Hall 'C 2c 2'
_symmetry_space_group_name_H-M 'C 2 2 21'
_atom_sites_solution_hydrogens geom
_atom_sites_solution_primary direct
_atom_sites_solution_secondary difmap
_audit_creation_method SHELXL-97
_cell_angle_alpha 90.00
_cell_angle_beta 90.00
_cell_angle_gamma 90.00
_cell_formula_units_Z 8
_cell_length_a 10.8393(5)
_cell_length_b 16.7856(3)
_cell_length_c 42.689(2)
_cell_measurement_reflns_used 13497
_cell_measurement_temperature 100(2)
_cell_measurement_theta_max 24.99
_cell_measurement_theta_min 1.91
_cell_volume 7767.0(5)
_computing_cell_refinement 'Nonius DENZO (Otwinowski, Minor 1997)'
_computing_data_collection 'Nonius COLLECT'
_computing_data_reduction 'Nonius DENZO (Otwinowski, Minor 1997)'
_computing_molecular_graphics 'SCHAKAL99 (E. Keller 1999)'
_computing_publication_material 'PLATON (A. L. Spek 1980-2004)'
_computing_structure_refinement 'SHELXL-97 (Sheldrick, 1997)'
_computing_structure_solution 'SHELXS-97 (Sheldrick, 1997)'
_diffrn_ambient_temperature 100(2)
_diffrn_measured_fraction_theta_full 0.943
_diffrn_measured_fraction_theta_max 0.943
_diffrn_measurement_device_type 'Nonius KappaCCD'
_diffrn_measurement_method Phi/Omega-Scans
_diffrn_radiation_monochromator graphite
_diffrn_radiation_source 'fine-focus sealed tube'
_diffrn_radiation_type MoK\a
_diffrn_radiation_wavelength 0.71073
_diffrn_reflns_av_R_equivalents 0.0651
_diffrn_reflns_av_sigmaI/netI 0.1473
_diffrn_reflns_limit_h_max 12
_diffrn_reflns_limit_h_min -11
_diffrn_reflns_limit_k_max 19
_diffrn_reflns_limit_k_min -19
_diffrn_reflns_limit_l_max 49
_diffrn_reflns_limit_l_min -50
_diffrn_reflns_number 13497
_diffrn_reflns_theta_full 24.99
_diffrn_reflns_theta_max 24.99
_diffrn_reflns_theta_min 1.91
_exptl_absorpt_coefficient_mu 0.295
_exptl_absorpt_correction_type none
_exptl_crystal_colour colourless
_exptl_crystal_density_diffrn 1.508
_exptl_crystal_density_method 'not measured'
_exptl_crystal_description prism
_exptl_crystal_F_000 3600
_exptl_crystal_size_max .3
_exptl_crystal_size_mid .2
_exptl_crystal_size_min .2
_refine_diff_density_max 0.815
_refine_diff_density_min -0.604
_refine_diff_density_rms 0.076
_refine_ls_abs_structure_details 'Flack H D (1983), Acta Cryst. A39, 876-881'
_refine_ls_abs_structure_Flack -0.13(12)
_refine_ls_extinction_method none
_refine_ls_goodness_of_fit_ref 0.971
_refine_ls_hydrogen_treatment constr
_refine_ls_matrix_type full
_refine_ls_number_parameters 518
_refine_ls_number_reflns 6177
_refine_ls_number_restraints 0
_refine_ls_restrained_S_all 0.971
_refine_ls_R_factor_all 0.1354
_refine_ls_R_factor_gt 0.0656
_refine_ls_shift/su_max 0.001
_refine_ls_shift/su_mean 0.000
_refine_ls_structure_factor_coef Fsqd
_refine_ls_weighting_details 'calc w=1/[\s^2^(Fo^2^)+(0.0811P)^2^+0.0000P] where P=(Fo^2^+2Fc^2^)/3'
_refine_ls_weighting_scheme calc
_refine_ls_wR_factor_gt 0.1412
_refine_ls_wR_factor_ref 0.1651
_reflns_number_gt 3443
_reflns_number_total 6177
_reflns_threshold_expression >2sigma(I)
_cod_data_source_file c4ob00913d2.cif
_cod_data_source_block akwe206
_cod_depositor_comments 'Adding full bibliography for 7153898--7153901.cif.'
_cod_original_sg_symbol_H-M C2221
_cod_database_code 7153898

loop_
_symmetry_equiv_pos_as_xyz
'x, y, z'
'-x, -y, z+1/2'
'x, -y, -z'
'-x, y, -z+1/2'
'x+1/2, y+1/2, z'
'-x+1/2, -y+1/2, z+1/2'
'x+1/2, -y+1/2, -z'
'-x+1/2, y+1/2, -z+1/2'

loop_
_atom_site_label
_atom_site_type_symbol
_atom_site_fract_x
_atom_site_fract_y
_atom_site_fract_z
_atom_site_U_iso_or_equiv
_atom_site_adp_type
_atom_site_occupancy
_atom_site_symmetry_multiplicity
_atom_site_calc_flag
_atom_site_refinement_flags
Cl1 Cl 0.2489(2) 0.39547(10) -0.01348(5) 0.0503(6) Uani 1 1 d .
Cl2 Cl -0.0893(2) 0.4080(2) -0.10460(5) 0.0988(11) Uani 1 1 d .
Si1 Si 0.05260(16) 0.47359(11) 0.18298(4) 0.0280(5) Uani 1 1 d .
F1 F 0.5732(4) 0.3112(3) 0.17825(12) 0.0780(17) Uani 1 1 d .
F2 F 0.4984(7) 0.2034(4) 0.17081(17) 0.137(3) Uani 1 1 d .
F3 F 0.4266(4) 0.2727(6) 0.20635(12) 0.159(4) Uani 1 1 d .
F4 F 0.3246(6) 0.4161(4) 0.05679(14) 0.125(3) Uani 1 1 d .
F5 F 0.4876(6) 0.4147(5) 0.07325(17) 0.142(3) Uani 1 1 d .
F6 F 0.3745(10) 0.5038(3) 0.08549(16) 0.217(6) Uani 1 1 d .
F7 F -0.3221(4) 0.1761(3) 0.23602(10) 0.0584(13) Uani 1 1 d .
F8 F -0.1780(4) 0.2184(3) 0.26614(9) 0.0528(13) Uani 1 1 d .
F9 F -0.2778(3) 0.2996(2) 0.23717(9) 0.0421(11) Uani 1 1 d .
F10 F 0.1144(7) 0.0334(3) 0.15545(15) 0.119(3) Uani 1 1 d .
F11 F -0.0411(4) -0.0134(3) 0.17941(17) 0.097(2) Uani 1 1 d .
F12 F 0.1132(5) 0.0199(3) 0.20361(15) 0.096(2) Uani 1 1 d .
O1 O 0.0443(5) 0.4034(3) 0.04592(11) 0.0470(14) Uani 1 1 d .
O2 O -0.1506(5) 0.3725(3) 0.04125(13) 0.0564(17) Uani 1 1 d .
O3 O -0.0125(4) 0.4059(2) 0.15960(9) 0.0256(11) Uani 1 1 d .
N1 N -0.0427(7) 0.3554(3) 0.04249(13) 0.0389(15) Uani 1 1 d .
N2 N -0.0374(4) 0.2479(3) 0.10000(11) 0.0247(13) Uani 1 1 d .
C1 C 0.1143(6) 0.3561(4) -0.02956(17) 0.038(2) Uani 1 1 d .
C2 C 0.0733(8) 0.3921(5) -0.05672(18) 0.049(2) Uani 1 1 d .
H2 H 0.1170 0.4358 -0.0655 0.058 Uiso 1 1 calc R
C3 C -0.0318(8) 0.3637(6) -0.07089(18) 0.058(3) Uani 1 1 d .
C4 C -0.0943(7) 0.2970(6) -0.05851(18) 0.054(2) Uani 1 1 d .
H4 H -0.1639 0.2752 -0.0690 0.064 Uiso 1 1 calc R
C5 C -0.0523(6) 0.2641(5) -0.03095(16) 0.041(2) Uani 1 1 d .
H5 H -0.0958 0.2206 -0.0220 0.049 Uiso 1 1 calc R
C6 C 0.0544(6) 0.2937(4) -0.01551(15) 0.0308(17) Uani 1 1 d .
C7 C 0.0918(6) 0.2555(4) 0.01535(15) 0.0305(17) Uani 1 1 d .
H7 H 0.1701 0.2813 0.0225 0.037 Uiso 1 1 calc R
C8 C -0.0065(5) 0.2682(4) 0.04102(14) 0.0239(16) Uani 1 1 d .
H8 H -0.0811 0.2356 0.0359 0.029 Uiso 1 1 calc R
C9 C 0.0448(6) 0.2422(4) 0.07330(14) 0.0246(15) Uani 1 1 d .
H9 H 0.1173 0.2772 0.0779 0.030 Uiso 1 1 calc R
C10 C -0.0560(6) 0.3240(4) 0.11580(14) 0.0239(16) Uani 1 1 d .
H10 H -0.0332 0.3685 0.1013 0.029 Uiso 1 1 calc R
C11 C 0.0234(5) 0.3298(3) 0.14663(14) 0.0214(16) Uani 1 1 d .
C12 C -0.0809(6) 0.5302(4) 0.19736(16) 0.0372(19) Uani 1 1 d .
H12A H -0.1226 0.5558 0.1797 0.056 Uiso 1 1 calc R
H12B H -0.0529 0.5709 0.2122 0.056 Uiso 1 1 calc R
H12C H -0.1383 0.4939 0.2079 0.056 Uiso 1 1 calc R
C13 C 0.1599(6) 0.5384(4) 0.16119(16) 0.0364(19) Uani 1 1 d .
H13A H 0.2326 0.5075 0.1549 0.055 Uiso 1 1 calc R
H13B H 0.1856 0.5828 0.1746 0.055 Uiso 1 1 calc R
H13C H 0.1186 0.5592 0.1425 0.055 Uiso 1 1 calc R
C14 C 0.1360(7) 0.4289(4) 0.21682(16) 0.040(2) Uani 1 1 d .
H14A H 0.0868 0.3853 0.2256 0.060 Uiso 1 1 calc R
H14B H 0.1494 0.4696 0.2329 0.060 Uiso 1 1 calc R
H14C H 0.2158 0.4081 0.2098 0.060 Uiso 1 1 calc R
C15 C 0.1643(6) 0.3336(4) 0.14010(15) 0.0229(16) Uani 1 1 d .
C16 C 0.2505(6) 0.3006(4) 0.16044(15) 0.0265(16) Uani 1 1 d .
H16 H 0.2222 0.2714 0.1781 0.032 Uiso 1 1 calc R
C17 C 0.3757(6) 0.3089(4) 0.15580(15) 0.0251(16) Uani 1 1 d .
C18 C 0.4656(8) 0.2743(5) 0.1789(2) 0.048(2) Uani 1 1 d .
C19 C 0.4190(6) 0.3516(4) 0.13004(15) 0.0285(17) Uani 1 1 d .
H19 H 0.5052 0.3576 0.1266 0.034 Uiso 1 1 calc R
C20 C 0.3351(6) 0.3853(4) 0.10951(15) 0.0271(17) Uani 1 1 d .
C21 C 0.3805(7) 0.4342(6) 0.08370(19) 0.046(2) Uani 1 1 d .
C22 C 0.2075(6) 0.3788(4) 0.11477(16) 0.0275(17) Uani 1 1 d .
H22 H 0.1508 0.4048 0.1012 0.033 Uiso 1 1 calc R
C23 C -0.0119(6) 0.2636(4) 0.16883(15) 0.0232(16) Uani 1 1 d .
C24 C -0.0948(5) 0.2762(4) 0.19303(15) 0.0234(16) Uani 1 1 d .
H24 H -0.1243 0.3287 0.1967 0.028 Uiso 1 1 calc R
C25 C -0.1372(6) 0.2136(4) 0.21259(15) 0.0266(17) Uani 1 1 d .
C26 C -0.2272(7) 0.2269(5) 0.23735(15) 0.0364(19) Uani 1 1 d .
C27 C -0.0929(6) 0.1380(4) 0.20735(16) 0.0329(18) Uani 1 1 d .
H27 H -0.1210 0.0950 0.2200 0.040 Uiso 1 1 calc R
C28 C -0.0070(6) 0.1240(4) 0.18362(18) 0.0316(18) Uani 1 1 d .
C29 C 0.0410(7) 0.0425(4) 0.17956(19) 0.0391(19) Uani 1 1 d .
C30 C 0.0317(6) 0.1872(4) 0.16419(15) 0.0256(16) Uani 1 1 d .
H30 H 0.0885 0.1772 0.1477 0.031 Uiso 1 1 calc R
C31 C -0.1970(5) 0.3274(4) 0.12285(15) 0.0293(18) Uani 1 1 d .
H31A H -0.2122 0.3490 0.1441 0.035 Uiso 1 1 calc R
H31B H -0.2399 0.3615 0.1074 0.035 Uiso 1 1 calc R
C32 C -0.2413(7) 0.2422(4) 0.12051(19) 0.050(2) Uani 1 1 d .
H32A H -0.2336 0.2147 0.1409 0.060 Uiso 1 1 calc R
H32B H -0.3284 0.2401 0.1136 0.060 Uiso 1 1 calc R
C33 C -0.1575(6) 0.2052(4) 0.09644(15) 0.0356(19) Uani 1 1 d .
H33A H -0.1473 0.1475 0.1004 0.043 Uiso 1 1 calc R
H33B H -0.1911 0.2127 0.0751 0.043 Uiso 1 1 calc R
C34 C 0.0940(5) 0.1577(4) 0.06959(15) 0.0238(16) Uani 1 1 d .
H34 H 0.1013 0.1268 0.0881 0.029 Uiso 1 1 calc R
C35 C 0.1276(6) 0.1230(4) 0.04296(17) 0.0277(17) Uani 1 1 d .
C36 C 0.1157(6) 0.1654(4) 0.01199(16) 0.0320(17) Uani 1 1 d .
H36A H 0.0471 0.1412 0.0000 0.038 Uiso 1 1 calc R
H36B H 0.1925 0.1573 -0.0002 0.038 Uiso 1 1 calc R
C37 C 0.1802(6) 0.0417(4) 0.04209(16) 0.0312(17) Uani 1 1 d .
H37A H 0.1977 0.0238 0.0635 0.047 Uiso 1 1 calc R
H37B H 0.2567 0.0421 0.0299 0.047 Uiso 1 1 calc R
H37C H 0.1208 0.0053 0.0323 0.047 Uiso 1 1 calc R

loop_
_atom_site_aniso_label
_atom_site_aniso_U_11
_atom_site_aniso_U_22
_atom_site_aniso_U_33
_atom_site_aniso_U_23
_atom_site_aniso_U_13
_atom_site_aniso_U_12
Cl1 0.0769(14) 0.0341(11) 0.0398(12) 0.0039(10) 0.0097(11) -0.0079(12)
Cl2 0.0697(16) 0.181(3) 0.0453(15) 0.0558(18) 0.0196(12) 0.0548(18)
Si1 0.0302(11) 0.0263(11) 0.0275(11) -0.0044(9) -0.0035(10) 0.0014(10)
F1 0.036(3) 0.109(4) 0.089(4) 0.047(3) -0.013(3) -0.012(3)
F2 0.170(7) 0.069(4) 0.173(7) -0.001(4) -0.106(5) 0.043(4)
F3 0.045(3) 0.390(12) 0.043(4) 0.092(5) 0.016(3) 0.074(5)
F4 0.159(6) 0.159(6) 0.056(4) 0.036(4) -0.006(4) -0.077(5)
F5 0.092(5) 0.176(7) 0.158(7) 0.110(6) 0.075(5) 0.031(5)
F6 0.501(16) 0.019(3) 0.130(6) 0.013(3) 0.209(8) -0.030(6)
F7 0.052(3) 0.069(3) 0.055(3) -0.013(2) 0.021(2) -0.032(3)
F8 0.055(3) 0.082(4) 0.021(3) -0.001(2) -0.004(2) 0.005(3)
F9 0.034(2) 0.053(3) 0.039(3) 0.005(2) 0.011(2) 0.004(2)
F10 0.215(7) 0.027(3) 0.113(5) 0.010(3) 0.077(5) 0.044(4)
F11 0.046(3) 0.026(3) 0.220(7) -0.019(3) -0.017(4) -0.001(3)
F12 0.080(3) 0.067(4) 0.139(6) 0.013(4) -0.034(4) 0.028(3)
O1 0.074(4) 0.031(3) 0.037(3) 0.000(3) 0.012(3) -0.010(3)
O2 0.049(3) 0.063(4) 0.058(4) -0.019(3) -0.016(3) 0.037(3)
O3 0.029(3) 0.022(2) 0.025(3) -0.005(2) 0.001(2) -0.004(2)
N1 0.060(5) 0.034(4) 0.023(4) -0.005(3) -0.003(3) 0.014(4)
N2 0.024(3) 0.035(3) 0.015(3) -0.006(3) 0.010(3) -0.006(3)
C1 0.046(5) 0.035(5) 0.032(5) -0.006(4) 0.014(4) 0.001(4)
C2 0.072(6) 0.039(5) 0.036(5) 0.016(4) 0.008(5) 0.023(5)
C3 0.053(6) 0.094(8) 0.026(5) 0.008(5) 0.013(5) 0.046(6)
C4 0.043(5) 0.090(7) 0.028(5) -0.004(5) 0.014(4) 0.029(5)
C5 0.042(4) 0.054(5) 0.026(4) -0.005(4) -0.006(4) 0.016(5)
C6 0.040(4) 0.030(4) 0.022(4) -0.002(3) 0.010(4) 0.013(4)
C7 0.039(4) 0.030(4) 0.022(4) -0.002(3) 0.008(3) 0.002(4)
C8 0.025(4) 0.021(4) 0.026(4) -0.004(3) -0.002(3) 0.001(3)
C9 0.029(4) 0.018(4) 0.027(4) -0.001(3) -0.001(3) -0.003(3)
C10 0.032(4) 0.023(4) 0.017(4) 0.008(3) -0.002(3) 0.004(3)
C11 0.020(4) 0.015(4) 0.030(4) -0.006(3) 0.001(3) -0.001(3)
C12 0.037(4) 0.041(5) 0.033(4) -0.019(4) 0.001(4) 0.003(4)
C13 0.034(4) 0.039(5) 0.037(5) -0.006(4) -0.009(4) -0.006(4)
C14 0.050(5) 0.041(5) 0.030(5) -0.011(4) -0.008(4) 0.006(4)
C15 0.028(4) 0.019(4) 0.022(4) -0.006(3) 0.003(3) -0.002(3)
C16 0.036(4) 0.021(4) 0.022(4) -0.008(3) -0.002(4) 0.000(4)
C17 0.023(4) 0.032(4) 0.020(4) 0.002(3) 0.003(3) 0.002(3)
C18 0.043(5) 0.034(5) 0.067(7) 0.003(4) -0.013(5) -0.001(5)
C19 0.028(4) 0.028(4) 0.030(4) -0.005(3) -0.005(3) -0.001(3)
C20 0.042(4) 0.026(4) 0.013(4) -0.002(3) 0.010(3) -0.001(4)
C21 0.024(4) 0.080(7) 0.034(5) 0.034(5) -0.016(4) -0.025(4)
C22 0.022(4) 0.030(4) 0.030(4) 0.002(3) -0.003(3) -0.004(3)
C23 0.024(4) 0.023(4) 0.023(4) 0.003(3) -0.001(3) -0.005(3)
C24 0.022(4) 0.022(4) 0.026(4) -0.004(3) -0.006(3) -0.004(3)
C25 0.026(4) 0.035(5) 0.019(4) 0.004(3) -0.006(3) -0.005(4)
C26 0.038(5) 0.051(5) 0.020(4) -0.003(4) 0.006(4) -0.019(5)
C27 0.039(5) 0.033(4) 0.027(4) 0.001(4) -0.006(4) -0.016(4)
C28 0.028(4) 0.022(4) 0.045(5) 0.001(4) -0.002(4) -0.007(3)
C29 0.042(5) 0.028(5) 0.047(5) -0.001(4) -0.011(4) 0.010(4)
C30 0.027(4) 0.026(4) 0.024(4) -0.005(3) 0.000(3) -0.005(3)
C31 0.015(4) 0.048(5) 0.025(4) -0.006(3) 0.004(3) -0.001(3)
C32 0.029(4) 0.054(5) 0.067(6) -0.012(4) 0.002(4) -0.014(4)
C33 0.028(4) 0.052(5) 0.027(4) -0.011(4) 0.007(3) -0.006(4)
C34 0.028(4) 0.022(4) 0.021(4) 0.002(3) 0.003(3) -0.006(3)
C35 0.035(4) 0.018(4) 0.030(4) 0.004(3) 0.006(3) 0.003(3)
C36 0.037(4) 0.031(4) 0.028(4) -0.003(4) 0.000(3) 0.000(4)
C37 0.037(4) 0.027(4) 0.030(4) 0.003(3) 0.009(3) 0.002(4)

loop_
_atom_type_symbol
_atom_type_description
_atom_type_scat_dispersion_real
_atom_type_scat_dispersion_imag
_atom_type_scat_source
C C 0.0033 0.0016 'International Tables Vol C Tables 4.2.6.8 and 6.1.1.4'
H H 0.0000 0.0000 'International Tables Vol C Tables 4.2.6.8 and 6.1.1.4'
Cl Cl 0.1484 0.1585 'International Tables Vol C Tables 4.2.6.8 and 6.1.1.4'
F F 0.0171 0.0103 'International Tables Vol C Tables 4.2.6.8 and 6.1.1.4'
N N 0.0061 0.0033 'International Tables Vol C Tables 4.2.6.8 and 6.1.1.4'
O O 0.0106 0.0060 'International Tables Vol C Tables 4.2.6.8 and 6.1.1.4'
Si Si 0.0817 0.0704 'International Tables Vol C Tables 4.2.6.8 and 6.1.1.4'

loop_
_geom_angle_atom_site_label_1
_geom_angle_atom_site_label_2
_geom_angle_atom_site_label_3
_geom_angle
O3 Si1 C12 102.7(3)
O3 Si1 C13 111.5(3)
C12 Si1 C13 111.1(3)
O3 Si1 C14 113.2(3)
C12 Si1 C14 109.4(3)
C13 Si1 C14 108.8(3)
C11 O3 Si1 135.8(4)
O2 N1 O1 125.8(6)
O2 N1 C8 118.6(7)
O1 N1 C8 115.6(6)
C9 N2 C10 120.3(5)
C9 N2 C33 115.1(5)
C10 N2 C33 110.3(5)
C6 C1 C2 123.3(7)
C6 C1 Cl1 120.9(6)
C2 C1 Cl1 115.8(6)
C3 C2 C1 119.0(8)
C3 C2 H2 120.5
C1 C2 H2 120.5
C2 C3 C4 120.5(8)
C2 C3 Cl2 120.9(8)
C4 C3 Cl2 118.6(7)
C5 C4 C3 118.6(8)
C5 C4 H4 120.7
C3 C4 H4 120.7
C4 C5 C6 121.7(8)
C4 C5 H5 119.1
C6 C5 H5 119.1
C1 C6 C5 116.7(7)
C1 C6 C7 125.1(7)
C5 C6 C7 118.2(6)
C6 C7 C36 112.2(5)
C6 C7 C8 111.9(5)
C36 C7 C8 108.5(5)
C6 C7 H7 108.0
C36 C7 H7 108.0
C8 C7 H7 108.0
N1 C8 C7 109.9(5)
N1 C8 C9 109.1(5)
C7 C8 C9 110.2(5)
N1 C8 H8 109.2
C7 C8 H8 109.2
C9 C8 H8 109.2
N2 C9 C34 110.9(5)
N2 C9 C8 117.4(5)
C34 C9 C8 107.2(5)
N2 C9 H9 106.9
C34 C9 H9 106.9
C8 C9 H9 106.9
N2 C10 C31 104.9(5)
N2 C10 C11 111.4(5)
C31 C10 C11 111.9(5)
N2 C10 H10 109.5
C31 C10 H10 109.5
C11 C10 H10 109.5
O3 C11 C23 110.0(5)
O3 C11 C15 107.3(4)
C23 C11 C15 113.1(5)
O3 C11 C10 103.1(5)
C23 C11 C10 109.9(5)
C15 C11 C10 112.9(5)
Si1 C12 H12A 109.5
Si1 C12 H12B 109.5
H12A C12 H12B 109.5
Si1 C12 H12C 109.5
H12A C12 H12C 109.5
H12B C12 H12C 109.5
Si1 C13 H13A 109.5
Si1 C13 H13B 109.5
H13A C13 H13B 109.5
Si1 C13 H13C 109.5
H13A C13 H13C 109.5
H13B C13 H13C 109.5
Si1 C14 H14A 109.5
Si1 C14 H14B 109.5
H14A C14 H14B 109.5
Si1 C14 H14C 109.5
H14A C14 H14C 109.5
H14B C14 H14C 109.5
C16 C15 C22 118.2(6)
C16 C15 C11 122.2(6)
C22 C15 C11 119.3(6)
C17 C16 C15 122.2(6)
C17 C16 H16 118.9
C15 C16 H16 118.9
C16 C17 C19 119.7(6)
C16 C17 C18 120.4(6)
C19 C17 C18 119.9(6)
F3 C18 F2 109.0(8)
F3 C18 F1 109.2(7)
F2 C18 F1 100.5(8)
F3 C18 C17 114.0(7)
F2 C18 C17 111.1(7)
F1 C18 C17 112.2(7)
C20 C19 C17 119.2(6)
C20 C19 H19 120.4
C17 C19 H19 120.4
C19 C20 C22 120.9(6)
C19 C20 C21 119.1(6)
C22 C20 C21 119.8(6)
F6 C21 F5 109.0(8)
F6 C21 F4 104.9(8)
F5 C21 F4 93.1(8)
F6 C21 C20 119.5(9)
F5 C21 C20 115.0(7)
F4 C21 C20 111.6(6)
C15 C22 C20 119.6(6)
C15 C22 H22 120.2
C20 C22 H22 120.2
C30 C23 C24 118.1(6)
C30 C23 C11 120.4(6)
C24 C23 C11 121.3(6)
C23 C24 C25 122.4(6)
C23 C24 H24 118.8
C25 C24 H24 118.8
C27 C25 C24 118.3(6)
C27 C25 C26 119.6(6)
C24 C25 C26 122.1(6)
F7 C26 F9 105.5(6)
F7 C26 F8 106.0(5)
F9 C26 F8 105.3(5)
F7 C26 C25 112.7(6)
F9 C26 C25 114.2(6)
F8 C26 C25 112.4(6)
C25 C27 C28 120.4(6)
C25 C27 H27 119.8
C28 C27 H27 119.8
C27 C28 C30 119.9(6)
C27 C28 C29 118.5(7)
C30 C28 C29 121.6(7)
F11 C29 F10 109.2(7)
F11 C29 F12 101.5(6)
F10 C29 F12 102.3(7)
F11 C29 C28 115.5(6)
F10 C29 C28 114.5(7)
F12 C29 C28 112.2(6)
C23 C30 C28 120.8(6)
C23 C30 H30 119.6
C28 C30 H30 119.6
C32 C31 C10 105.3(5)
C32 C31 H31A 110.7
C10 C31 H31A 110.7
C32 C31 H31B 110.7
C10 C31 H31B 110.7
H31A C31 H31B 108.8
C33 C32 C31 104.1(6)
C33 C32 H32A 110.9
C31 C32 H32A 110.9
C33 C32 H32B 110.9
C31 C32 H32B 110.9
H32A C32 H32B 109.0
N2 C33 C32 105.0(5)
N2 C33 H33A 110.7
C32 C33 H33A 110.7
N2 C33 H33B 110.7
C32 C33 H33B 110.7
H33A C33 H33B 108.8
C35 C34 C9 126.4(6)
C35 C34 H34 116.8
C9 C34 H34 116.8
C34 C35 C37 122.1(6)
C34 C35 C36 121.4(6)
C37 C35 C36 116.5(6)
C35 C36 C7 113.3(5)
C35 C36 H36A 108.9
C7 C36 H36A 108.9
C35 C36 H36B 108.9
C7 C36 H36B 108.9
H36A C36 H36B 107.7
C35 C37 H37A 109.5
C35 C37 H37B 109.5
H37A C37 H37B 109.5
C35 C37 H37C 109.5
H37A C37 H37C 109.5
H37B C37 H37C 109.5

loop_
_geom_bond_atom_site_label_1
_geom_bond_atom_site_label_2
_geom_bond_distance
Cl1 C1 1.743(7)
Cl2 C3 1.735(8)
Si1 O3 1.669(4)
Si1 C12 1.836(7)
Si1 C13 1.844(7)
Si1 C14 1.862(7)
F1 C18 1.321(8)
F2 C18 1.288(9)
F3 C18 1.247(9)
F4 C21 1.334(9)
F5 C21 1.285(9)
F6 C21 1.173(10)
F7 C26 1.337(7)
F8 C26 1.347(7)
F9 C26 1.337(8)
F10 C29 1.309(9)
F11 C29 1.294(8)
F12 C29 1.346(8)
O1 N1 1.248(7)
O2 N1 1.205(7)
O3 C11 1.445(7)
N1 C8 1.517(8)
N2 C9 1.450(7)
N2 C10 1.460(8)
N2 C33 1.492(8)
C1 C6 1.371(9)
C1 C2 1.381(10)
C2 C3 1.375(11)
C2 H2 0.9500
C3 C4 1.412(11)
C4 C5 1.377(9)
C4 H4 0.9500
C5 C6 1.421(9)
C5 H5 0.9500
C6 C7 1.520(9)
C7 C36 1.542(8)
C7 C8 1.544(8)
C7 H7 1.0000
C8 C9 1.549(8)
C8 H8 1.0000
C9 C34 1.524(8)
C9 H9 1.0000
C10 C31 1.558(8)
C10 C11 1.576(8)
C10 H10 1.0000
C11 C23 1.511(8)
C11 C15 1.553(8)
C12 H12A 0.9800
C12 H12B 0.9800
C12 H12C 0.9800
C13 H13A 0.9800
C13 H13B 0.9800
C13 H13C 0.9800
C14 H14A 0.9800
C14 H14B 0.9800
C14 H14C 0.9800
C15 C16 1.391(8)
C15 C22 1.401(9)
C16 C17 1.378(8)
C16 H16 0.9500
C17 C19 1.395(9)
C17 C18 1.502(9)
C19 C20 1.384(8)
C19 H19 0.9500
C20 C22 1.406(9)
C20 C21 1.460(9)
C22 H22 0.9500
C23 C30 1.380(8)
C23 C24 1.385(8)
C24 C25 1.419(9)
C24 H24 0.9500
C25 C27 1.376(9)
C25 C26 1.456(9)
C27 C28 1.396(9)
C27 H27 0.9500
C28 C30 1.411(9)
C28 C29 1.473(9)
C30 H30 0.9500
C31 C32 1.512(9)
C31 H31A 0.9900
C31 H31B 0.9900
C32 C33 1.506(9)
C32 H32A 0.9900
C32 H32B 0.9900
C33 H33A 0.9900
C33 H33B 0.9900
C34 C35 1.328(8)
C34 H34 0.9500
C35 C37 1.480(8)
C35 C36 1.507(9)
C36 H36A 0.9900
C36 H36B 0.9900
C37 H37A 0.9800
C37 H37B 0.9800
C37 H37C 0.9800

loop_
_geom_torsion_atom_site_label_1
_geom_torsion_atom_site_label_2
_geom_torsion_atom_site_label_3
_geom_torsion_atom_site_label_4
_geom_torsion
C12 Si1 O3 C11 -160.3(5)
C13 Si1 O3 C11 80.7(6)
C14 Si1 O3 C11 -42.5(6)
C6 C1 C2 C3 -1.0(11)
Cl1 C1 C2 C3 179.4(6)
C1 C2 C3 C4 -2.3(11)
C1 C2 C3 Cl2 178.6(5)
C2 C3 C4 C5 4.0(11)
Cl2 C3 C4 C5 -176.9(5)
C3 C4 C5 C6 -2.5(10)
C2 C1 C6 C5 2.4(10)
Cl1 C1 C6 C5 -178.0(5)
C2 C1 C6 C7 -176.2(6)
Cl1 C1 C6 C7 3.4(9)
C4 C5 C6 C1 -0.6(10)
C4 C5 C6 C7 178.1(6)
C1 C6 C7 C36 -123.0(7)
C5 C6 C7 C36 58.4(8)
C1 C6 C7 C8 114.8(7)
C5 C6 C7 C8 -63.8(8)
O2 N1 C8 C7 128.0(6)
O1 N1 C8 C7 -54.1(7)
O2 N1 C8 C9 -111.0(6)
O1 N1 C8 C9 66.8(7)
C6 C7 C8 N1 -49.5(7)
C36 C7 C8 N1 -173.8(5)
C6 C7 C8 C9 -169.8(5)
C36 C7 C8 C9 65.9(7)
C10 N2 C9 C34 155.1(5)
C33 N2 C9 C34 -69.0(7)
C10 N2 C9 C8 -81.2(7)
C33 N2 C9 C8 54.7(8)
N1 C8 C9 N2 61.1(7)
C7 C8 C9 N2 -178.1(5)
N1 C8 C9 C34 -173.3(5)
C7 C8 C9 C34 -52.5(6)
C9 N2 C10 C31 138.7(5)
C33 N2 C10 C31 1.0(6)
C9 N2 C10 C11 -100.1(6)
C33 N2 C10 C11 122.2(5)
Si1 O3 C11 C23 89.0(6)
Si1 O3 C11 C15 -34.4(7)
Si1 O3 C11 C10 -153.9(4)
N2 C10 C11 O3 -176.8(5)
C31 C10 C11 O3 -59.8(6)
N2 C10 C11 C23 -59.6(6)
C31 C10 C11 C23 57.4(7)
N2 C10 C11 C15 67.8(6)
C31 C10 C11 C15 -175.3(5)
O3 C11 C15 C16 99.7(6)
C23 C11 C15 C16 -21.8(8)
C10 C11 C15 C16 -147.4(6)
O3 C11 C15 C22 -73.4(7)
C23 C11 C15 C22 165.1(6)
C10 C11 C15 C22 39.5(8)
C22 C15 C16 C17 -2.1(9)
C11 C15 C16 C17 -175.3(6)
C15 C16 C17 C19 0.1(9)
C15 C16 C17 C18 178.2(6)
C16 C17 C18 F3 -31.0(11)
C19 C17 C18 F3 147.0(8)
C16 C17 C18 F2 92.6(9)
C19 C17 C18 F2 -89.4(9)
C16 C17 C18 F1 -155.8(7)
C19 C17 C18 F1 22.3(10)
C16 C17 C19 C20 0.1(9)
C18 C17 C19 C20 -177.9(6)
C17 C19 C20 C22 1.7(10)
C17 C19 C20 C21 176.2(7)
C19 C20 C21 F6 -102.4(11)
C22 C20 C21 F6 72.1(11)
C19 C20 C21 F5 30.3(11)
C22 C20 C21 F5 -155.2(8)
C19 C20 C21 F4 134.7(7)
C22 C20 C21 F4 -50.8(11)
C16 C15 C22 C20 3.9(9)
C11 C15 C22 C20 177.3(6)
C19 C20 C22 C15 -3.8(10)
C21 C20 C22 C15 -178.2(7)
O3 C11 C23 C30 -168.7(5)
C15 C11 C23 C30 -48.7(8)
C10 C11 C23 C30 78.5(7)
O3 C11 C23 C24 15.6(7)
C15 C11 C23 C24 135.5(6)
C10 C11 C23 C24 -97.2(6)
C30 C23 C24 C25 -1.1(9)
C11 C23 C24 C25 174.7(6)
C23 C24 C25 C27 0.7(9)
C23 C24 C25 C26 -178.0(6)
C27 C25 C26 F7 -49.7(9)
C24 C25 C26 F7 129.0(7)
C27 C25 C26 F9 -170.1(6)
C24 C25 C26 F9 8.6(9)
C27 C25 C26 F8 69.9(8)
C24 C25 C26 F8 -111.3(8)
C24 C25 C27 C28 1.0(9)
C26 C25 C27 C28 179.7(6)
C25 C27 C28 C30 -2.1(10)
C25 C27 C28 C29 178.0(6)
C27 C28 C29 F11 47.2(10)
C30 C28 C29 F11 -132.8(8)
C27 C28 C29 F10 175.4(7)
C30 C28 C29 F10 -4.5(10)
C27 C28 C29 F12 -68.5(9)
C30 C28 C29 F12 111.6(8)
C24 C23 C30 C28 -0.1(9)
C11 C23 C30 C28 -176.0(6)
C27 C28 C30 C23 1.7(10)
C29 C28 C30 C23 -178.4(6)
N2 C10 C31 C32 18.7(7)
C11 C10 C31 C32 -102.2(6)
C10 C31 C32 C33 -30.9(7)
C9 N2 C33 C32 -160.5(6)
C10 N2 C33 C32 -20.3(7)
C31 C32 C33 N2 31.4(7)
N2 C9 C34 C35 151.1(6)
C8 C9 C34 C35 21.7(9)
C9 C34 C35 C37 176.9(6)
C9 C34 C35 C36 -2.2(10)
C34 C35 C36 C7 13.6(9)
C37 C35 C36 C7 -165.6(6)
C6 C7 C36 C35 -168.3(6)
C8 C7 C36 C35 -44.2(7)
